data_4120757
loop_
_publ_author_name
'Johann T. B. H. Jastrzebski'
'Anne M. Arink'
'Henk Kleijn'
'Thijs W. Braam'
'Martin Lutz'
'Anthony L. Spek'
'Gerard van Koten'

_publ_contact_author_address
; Bijvoet Center for Biomolecular Research
  Crystal and Structural Chemistry
  Utrecht University
  Padualaan 8
  3584 CH Utrecht
  The Netherlands
;
_publ_contact_author_email m.lutz@uu.nl
_publ_contact_author_fax '[+31] 30 2533940'
_publ_contact_author_name 'Martin Lutz'
_publ_contact_author_phone '[+31] 30 2533902'
_publ_section_title
;
 Directed ortho-Lithiation: Observation of an Unexpected 1-Lithio to
 3-Lithio Conversion of 1-Lithio-naphthyllithium Compounds with an
 ortho-Directing 2-(Dimethylamino)methyl Group
;
_journal_name_full 'Journal of the American Chemical Society'
_journal_page_first 13371
_journal_page_last 13378
_journal_paper_doi 10.1021/ja402884y
_journal_volume 135
_journal_year 2013
_chemical_formula_moiety 'C39 H43 Li2 N3'
_chemical_formula_sum 'C39 H43 Li2 N3'
_chemical_formula_weight 567.64
_chemical_name_systematic
; 
 ? 
;
_space_group_IT_number 2
_symmetry_cell_setting triclinic
_symmetry_space_group_name_Hall '-P 1'
_symmetry_space_group_name_H-M 'P -1'
_atom_sites_solution_hydrogens difmap
_atom_sites_solution_primary direct
_atom_sites_solution_secondary difmap
_audit_creation_method SHELXL-97
_cell_angle_alpha 61.592(3)
_cell_angle_beta 72.660(2)
_cell_angle_gamma 81.328(3)
_cell_formula_units_Z 2
_cell_length_a 11.8142(7)
_cell_length_b 12.8038(7)
_cell_length_c 13.1046(7)
_cell_measurement_reflns_used 12889
_cell_measurement_temperature 150(2)
_cell_measurement_theta_max 27.50
_cell_measurement_theta_min 1.81
_cell_volume 1664.25(17)
_computing_cell_refinement Peakref
_computing_data_collection Apex2
_computing_data_reduction 'Eval15, SADABS-2008/1'
_computing_structure_refinement 'SHELXL-97 (Sheldrick, 2008)'
_computing_structure_solution 'SHELXS-97 (Sheldrick, 2008)'
_diffrn_ambient_temperature 150(2)
_diffrn_measured_fraction_theta_full 1.000
_diffrn_measured_fraction_theta_max 1.000
_diffrn_measurement_device_type 'Bruker Kappa ApexII'
_diffrn_measurement_method '\f and \w scans'
_diffrn_radiation_monochromator graphite
_diffrn_radiation_source 'fine-focus sealed tube'
_diffrn_radiation_type MoK\a
_diffrn_radiation_wavelength 0.71073
_diffrn_reflns_av_R_equivalents 0.0430
_diffrn_reflns_av_sigmaI/netI 0.0540
_diffrn_reflns_limit_h_max 13
_diffrn_reflns_limit_h_min -14
_diffrn_reflns_limit_k_max 15
_diffrn_reflns_limit_k_min -15
_diffrn_reflns_limit_l_max 13
_diffrn_reflns_limit_l_min -16
_diffrn_reflns_number 24549
_diffrn_reflns_theta_full 25.74
_diffrn_reflns_theta_max 25.74
_diffrn_reflns_theta_min 1.81
_exptl_absorpt_coefficient_mu 0.065
_exptl_absorpt_correction_T_max 0.7453
_exptl_absorpt_correction_T_min 0.6758
_exptl_absorpt_correction_type multi-scan
_exptl_absorpt_process_details SADABS-2008/1
_exptl_crystal_colour colourless
_exptl_crystal_density_diffrn 1.133
_exptl_crystal_description block
_exptl_crystal_F_000 608
_exptl_crystal_size_max 0.29
_exptl_crystal_size_mid 0.15
_exptl_crystal_size_min 0.10
_refine_diff_density_max 0.431
_refine_diff_density_min -0.174
_refine_diff_density_rms 0.039
_refine_ls_extinction_method none
_refine_ls_goodness_of_fit_ref 1.034
_refine_ls_hydrogen_treatment constr
_refine_ls_matrix_type full
_refine_ls_number_parameters 403
_refine_ls_number_reflns 6350
_refine_ls_number_restraints 0
_refine_ls_restrained_S_all 1.034
_refine_ls_R_factor_all 0.0978
_refine_ls_R_factor_gt 0.0494
_refine_ls_shift/su_max 0.001
_refine_ls_shift/su_mean 0.000
_refine_ls_structure_factor_coef Fsqd
_refine_ls_weighting_details 'calc w=1/[\s^2^(Fo^2^)+(0.0540P)^2^+0.4419P] where P=(Fo^2^+2Fc^2^)/3'
_refine_ls_weighting_scheme calc
_refine_ls_wR_factor_gt 0.1124
_refine_ls_wR_factor_ref 0.1300
_reflns_number_gt 3910
_reflns_number_total 6350
_reflns_threshold_expression I>2\s(I)
_cod_data_source_file ja402884y_si_002_3.cif
_cod_data_source_block l0393a
_cod_database_code 4120757

loop_
_symmetry_equiv_pos_as_xyz
'x, y, z'
'-x, -y, -z'

loop_
_atom_site_label
_atom_site_type_symbol
_atom_site_fract_x
_atom_site_fract_y
_atom_site_fract_z
_atom_site_U_iso_or_equiv
_atom_site_adp_type
_atom_site_occupancy
_atom_site_symmetry_multiplicity
_atom_site_calc_flag
_atom_site_refinement_flags
N1 N 0.98749(14) 0.13158(15) 0.16578(14) 0.0308(4) Uani 1 1 d .
C11 C 0.76098(18) 0.19227(18) -0.09333(18) 0.0327(5) Uani 1 1 d .
H11 H 0.7677 0.1870 -0.1648 0.039 Uiso 1 1 calc R
C21 C 0.85882(18) 0.21121(18) -0.07076(18) 0.0322(5) Uani 1 1 d .
H21 H 0.9339 0.2177 -0.1262 0.039 Uiso 1 1 calc R
C31 C 0.85095(17) 0.22141(16) 0.03403(17) 0.0254(4) Uani 1 1 d .
C41 C 0.74436(17) 0.21519(16) 0.11964(16) 0.0253(4) Uani 1 1 d .
C51 C 0.52809(17) 0.17719(18) 0.17582(18) 0.0320(5) Uani 1 1 d .
H51 H 0.5196 0.1840 0.2468 0.038 Uiso 1 1 calc R
C61 C 0.43021(19) 0.15335(19) 0.15569(19) 0.0374(5) Uani 1 1 d .
H61 H 0.3553 0.1449 0.2119 0.045 Uiso 1 1 calc R
C71 C 0.43969(19) 0.14124(19) 0.0523(2) 0.0385(6) Uani 1 1 d .
H71 H 0.3715 0.1238 0.0390 0.046 Uiso 1 1 calc R
C81 C 0.54680(19) 0.15453(18) -0.02865(19) 0.0343(5) Uani 1 1 d .
H81 H 0.5528 0.1463 -0.0984 0.041 Uiso 1 1 calc R
C91 C 0.64230(17) 0.19212(16) 0.09435(17) 0.0248(4) Uani 1 1 d .
C101 C 0.64932(17) 0.18037(16) -0.01067(17) 0.0267(5) Uani 1 1 d .
C111 C 0.96582(17) 0.23436(18) 0.05614(18) 0.0310(5) Uani 1 1 d .
H11A H 1.0326 0.2416 -0.0137 0.037 Uiso 1 1 calc R
H11B H 0.9621 0.3078 0.0644 0.037 Uiso 1 1 calc R
C121 C 1.0081(2) 0.02414(19) 0.1499(2) 0.0424(6) Uani 1 1 d .
H12A H 1.0796 0.0337 0.0847 0.064 Uiso 1 1 calc R
H12B H 0.9399 0.0106 0.1300 0.064 Uiso 1 1 calc R
H12C H 1.0187 -0.0439 0.2246 0.064 Uiso 1 1 calc R
C131 C 1.09015(19) 0.1532(2) 0.1941(2) 0.0451(6) Uani 1 1 d .
H13A H 1.1037 0.0842 0.2667 0.068 Uiso 1 1 calc R
H13B H 1.0748 0.2236 0.2077 0.068 Uiso 1 1 calc R
H13C H 1.1605 0.1663 0.1269 0.068 Uiso 1 1 calc R
N2 N 0.74880(14) -0.00187(14) 0.44241(14) 0.0273(4) Uani 1 1 d .
C12 C 0.87690(18) 0.23474(18) 0.56573(18) 0.0310(5) Uani 1 1 d .
H12 H 0.8953 0.2302 0.6336 0.037 Uiso 1 1 calc R
C22 C 0.79728(17) 0.15780(17) 0.58128(18) 0.0289(5) Uani 1 1 d .
H22 H 0.7614 0.0993 0.6599 0.035 Uiso 1 1 calc R
C32 C 0.76792(16) 0.16468(17) 0.48107(17) 0.0256(5) Uani 1 1 d .
C42 C 0.81170(17) 0.25047(17) 0.36381(17) 0.0274(5) Uani 1 1 d .
C52 C 0.9539(2) 0.41815(18) 0.23494(19) 0.0363(5) Uani 1 1 d .
H52 H 0.9314 0.4287 0.1668 0.044 Uiso 1 1 calc R
C62 C 1.0399(2) 0.4890(2) 0.2185(2) 0.0422(6) Uani 1 1 d .
H62 H 1.0772 0.5461 0.1397 0.051 Uiso 1 1 calc R
C72 C 1.0734(2) 0.4781(2) 0.3169(2) 0.0431(6) Uani 1 1 d .
H72 H 1.1331 0.5279 0.3049 0.052 Uiso 1 1 calc R
C82 C 1.02050(19) 0.39625(19) 0.4297(2) 0.0382(6) Uani 1 1 d .
H82 H 1.0434 0.3896 0.4962 0.046 Uiso 1 1 calc R
C92 C 0.89690(17) 0.32925(17) 0.35003(17) 0.0266(5) Uani 1 1 d .
C102 C 0.93167(17) 0.32059(17) 0.44955(18) 0.0275(5) Uani 1 1 d .
C112 C 0.68632(17) 0.07204(17) 0.50206(18) 0.0289(5) Uani 1 1 d .
H11C H 0.6570 0.0206 0.5895 0.035 Uiso 1 1 calc R
H11D H 0.6170 0.1118 0.4702 0.035 Uiso 1 1 calc R
C122 C 0.66458(19) -0.0778(2) 0.4465(2) 0.0402(6) Uani 1 1 d .
H12D H 0.6246 -0.1293 0.5304 0.060 Uiso 1 1 calc R
H12E H 0.7073 -0.1269 0.4078 0.060 Uiso 1 1 calc R
H12F H 0.6056 -0.0282 0.4041 0.060 Uiso 1 1 calc R
C132 C 0.83995(19) -0.07646(19) 0.50132(19) 0.0373(5) Uani 1 1 d .
H13D H 0.8024 -0.1306 0.5850 0.056 Uiso 1 1 calc R
H13E H 0.8962 -0.0260 0.4991 0.056 Uiso 1 1 calc R
H13F H 0.8822 -0.1226 0.4592 0.056 Uiso 1 1 calc R
N3 N 0.61268(18) 0.47113(16) 0.17759(15) 0.0436(5) Uani 1 1 d .
C13 C 0.29079(19) 0.4659(2) 0.4864(2) 0.0410(6) Uani 1 1 d .
H13 H 0.2138 0.5008 0.4922 0.049 Uiso 1 1 calc R
C23 C 0.3773(2) 0.51847(19) 0.3836(2) 0.0393(6) Uani 1 1 d .
H23 H 0.3594 0.5889 0.3186 0.047 Uiso 1 1 calc R
C33 C 0.49407(19) 0.47027(18) 0.37122(18) 0.0317(5) Uani 1 1 d .
C43 C 0.51839(18) 0.36983(17) 0.46685(18) 0.0286(5) Uani 1 1 d .
H43 H 0.5967 0.3380 0.4603 0.034 Uiso 1 1 calc R
C53 C 0.45417(19) 0.20811(18) 0.67432(18) 0.0317(5) Uani 1 1 d .
H53 H 0.5325 0.1763 0.6693 0.038 Uiso 1 1 calc R
C63 C 0.3667(2) 0.1528(2) 0.7769(2) 0.0393(6) Uani 1 1 d .
H63 H 0.3841 0.0824 0.8422 0.047 Uiso 1 1 calc R
C73 C 0.2509(2) 0.2000(2) 0.7861(2) 0.0462(6) Uani 1 1 d .
H73 H 0.1902 0.1610 0.8576 0.055 Uiso 1 1 calc R
C83 C 0.2247(2) 0.3015(2) 0.6931(2) 0.0435(6) Uani 1 1 d .
H83 H 0.1463 0.3330 0.7010 0.052 Uiso 1 1 calc R
C93 C 0.42976(17) 0.31205(17) 0.57549(18) 0.0273(5) Uani 1 1 d .
C103 C 0.31267(18) 0.35987(19) 0.5856(2) 0.0331(5) Uani 1 1 d .
C113 C 0.5897(2) 0.52995(19) 0.25597(19) 0.0404(6) Uani 1 1 d .
H11E H 0.5659 0.6136 0.2110 0.049 Uiso 1 1 calc R
H11F H 0.6640 0.5302 0.2760 0.049 Uiso 1 1 calc R
C123 C 0.5026(3) 0.4654(2) 0.1500(2) 0.0634(8) Uani 1 1 d .
H12G H 0.4444 0.4176 0.2246 0.095 Uiso 1 1 calc R
H12H H 0.5194 0.4289 0.0960 0.095 Uiso 1 1 calc R
H12I H 0.4708 0.5458 0.1109 0.095 Uiso 1 1 calc R
C133 C 0.7002(3) 0.5420(2) 0.0654(2) 0.0705(9) Uani 1 1 d .
H13G H 0.7239 0.5000 0.0162 0.106 Uiso 1 1 calc R
H13H H 0.7700 0.5540 0.0842 0.106 Uiso 1 1 calc R
H13I H 0.6651 0.6192 0.0210 0.106 Uiso 1 1 calc R
Li1 Li 0.8242(3) 0.1325(3) 0.2773(3) 0.0310(8) Uani 1 1 d .
Li2 Li 0.7097(3) 0.3135(3) 0.2285(3) 0.0354(8) Uani 1 1 d .

loop_
_atom_site_aniso_label
_atom_site_aniso_U_11
_atom_site_aniso_U_22
_atom_site_aniso_U_33
_atom_site_aniso_U_23
_atom_site_aniso_U_13
_atom_site_aniso_U_12
N1 0.0255(9) 0.0346(10) 0.0329(10) -0.0157(8) -0.0101(8) 0.0038(8)
C11 0.0381(13) 0.0378(12) 0.0269(11) -0.0187(10) -0.0094(10) 0.0025(10)
C21 0.0290(11) 0.0376(12) 0.0282(12) -0.0164(10) -0.0024(9) -0.0009(10)
C31 0.0273(11) 0.0222(10) 0.0260(11) -0.0101(9) -0.0078(9) -0.0002(9)
C41 0.0259(11) 0.0237(10) 0.0234(11) -0.0085(9) -0.0074(9) 0.0020(9)
C51 0.0280(11) 0.0395(12) 0.0272(11) -0.0146(10) -0.0084(9) 0.0038(10)
C61 0.0248(11) 0.0444(14) 0.0349(13) -0.0124(11) -0.0071(10) 0.0004(10)
C71 0.0313(12) 0.0397(13) 0.0456(14) -0.0155(11) -0.0186(11) 0.0003(10)
C81 0.0388(13) 0.0351(12) 0.0361(13) -0.0181(10) -0.0170(11) 0.0013(10)
C91 0.0270(11) 0.0203(10) 0.0251(11) -0.0085(9) -0.0089(9) 0.0033(9)
C101 0.0310(11) 0.0220(10) 0.0279(11) -0.0109(9) -0.0116(9) 0.0037(9)
C111 0.0281(11) 0.0313(12) 0.0314(12) -0.0135(10) -0.0052(9) -0.0027(9)
C121 0.0442(14) 0.0383(13) 0.0458(14) -0.0216(11) -0.0145(12) 0.0106(11)
C131 0.0292(12) 0.0593(16) 0.0523(15) -0.0284(13) -0.0172(11) 0.0079(11)
N2 0.0237(9) 0.0282(9) 0.0333(10) -0.0167(8) -0.0070(8) -0.0010(7)
C12 0.0341(12) 0.0360(12) 0.0302(12) -0.0194(10) -0.0151(10) 0.0086(10)
C22 0.0283(11) 0.0283(11) 0.0253(11) -0.0105(9) -0.0060(9) 0.0049(9)
C32 0.0210(10) 0.0280(11) 0.0292(11) -0.0162(9) -0.0055(9) 0.0047(9)
C42 0.0269(11) 0.0283(11) 0.0303(12) -0.0162(9) -0.0093(9) 0.0045(9)
C52 0.0466(14) 0.0311(12) 0.0325(12) -0.0139(10) -0.0118(11) -0.0028(11)
C62 0.0468(14) 0.0322(12) 0.0397(14) -0.0109(11) -0.0052(11) -0.0104(11)
C72 0.0404(13) 0.0371(13) 0.0561(16) -0.0206(12) -0.0172(12) -0.0055(11)
C82 0.0407(13) 0.0370(13) 0.0473(15) -0.0226(12) -0.0210(12) 0.0022(11)
C92 0.0273(11) 0.0242(10) 0.0298(11) -0.0140(9) -0.0089(9) 0.0047(9)
C102 0.0247(10) 0.0269(11) 0.0356(12) -0.0178(10) -0.0114(9) 0.0064(9)
C112 0.0244(10) 0.0318(11) 0.0299(11) -0.0156(9) -0.0045(9) 0.0016(9)
C122 0.0343(13) 0.0423(14) 0.0473(14) -0.0237(12) -0.0061(11) -0.0078(11)
C132 0.0369(13) 0.0347(12) 0.0407(13) -0.0171(11) -0.0144(11) 0.0067(10)
N3 0.0692(14) 0.0367(11) 0.0289(11) -0.0184(9) -0.0204(10) 0.0160(10)
C13 0.0303(12) 0.0448(14) 0.0643(17) -0.0357(13) -0.0222(12) 0.0126(11)
C23 0.0447(14) 0.0347(13) 0.0510(15) -0.0235(12) -0.0275(12) 0.0096(11)
C33 0.0394(13) 0.0313(12) 0.0365(13) -0.0229(10) -0.0144(10) 0.0022(10)
C43 0.0289(11) 0.0321(11) 0.0348(12) -0.0225(10) -0.0123(10) 0.0054(9)
C53 0.0324(12) 0.0351(12) 0.0360(13) -0.0225(10) -0.0099(10) 0.0000(10)
C63 0.0472(14) 0.0409(13) 0.0352(13) -0.0209(11) -0.0088(11) -0.0067(11)
C73 0.0414(14) 0.0568(16) 0.0437(15) -0.0312(13) 0.0057(12) -0.0143(13)
C83 0.0274(12) 0.0574(16) 0.0593(16) -0.0411(14) -0.0044(12) -0.0005(12)
C93 0.0277(11) 0.0298(11) 0.0348(12) -0.0222(10) -0.0094(10) 0.0001(9)
C103 0.0294(12) 0.0376(13) 0.0475(14) -0.0299(11) -0.0137(11) 0.0024(10)
C113 0.0569(15) 0.0312(12) 0.0365(13) -0.0186(11) -0.0128(12) 0.0028(11)
C123 0.099(2) 0.0579(17) 0.0666(18) -0.0432(15) -0.0602(17) 0.0389(16)
C133 0.111(3) 0.0436(15) 0.0314(14) -0.0107(12) -0.0072(15) 0.0236(16)
Li1 0.0302(18) 0.0314(19) 0.0318(19) -0.0155(16) -0.0082(15) 0.0028(15)
Li2 0.041(2) 0.035(2) 0.035(2) -0.0190(17) -0.0136(17) 0.0047(17)

loop_
_atom_type_symbol
_atom_type_description
_atom_type_scat_dispersion_real
_atom_type_scat_dispersion_imag
_atom_type_scat_source
C C 0.0033 0.0016 'International Tables Vol C Tables 4.2.6.8 and 6.1.1.4'
H H 0.0000 0.0000 'International Tables Vol C Tables 4.2.6.8 and 6.1.1.4'
Li Li -0.0003 0.0001 'International Tables Vol C Tables 4.2.6.8 and 6.1.1.4'
N N 0.0061 0.0033 'International Tables Vol C Tables 4.2.6.8 and 6.1.1.4'

loop_
_geom_angle_atom_site_label_1
_geom_angle_atom_site_label_2
_geom_angle_atom_site_label_3
_geom_angle
C121 N1 C131 109.69(17)
C121 N1 C111 110.38(16)
C131 N1 C111 110.37(16)
C121 N1 Li1 112.03(16)
C131 N1 Li1 116.97(16)
C111 N1 Li1 96.71(15)
C21 C11 C101 119.99(19)
C21 C11 H11 120.0
C101 C11 H11 120.0
C11 C21 C31 121.11(19)
C11 C21 H21 119.4
C31 C21 H21 119.4
C41 C31 C21 123.60(18)
C41 C31 C111 118.83(17)
C21 C31 C111 117.51(17)
C41 C31 Li1 54.24(12)
C21 C31 Li1 153.85(16)
C111 C31 Li1 70.13(13)
C31 C41 C91 113.85(17)
C31 C41 Li2 123.58(17)
C91 C41 Li2 116.32(16)
C31 C41 Li1 95.48(15)
C91 C41 Li1 135.48(16)
Li2 C41 Li1 64.79(13)
C61 C51 C91 122.4(2)
C61 C51 H51 118.8
C91 C51 H51 118.8
C51 C61 C71 120.4(2)
C51 C61 H61 119.8
C71 C61 H61 119.8
C81 C71 C61 119.7(2)
C81 C71 H71 120.1
C61 C71 H71 120.1
C71 C81 C101 121.1(2)
C71 C81 H81 119.5
C101 C81 H81 119.5
C51 C91 C101 116.10(18)
C51 C91 C41 120.86(18)
C101 C91 C41 123.03(17)
C11 C101 C81 121.29(19)
C11 C101 C91 118.36(18)
C81 C101 C91 120.33(18)
N1 C111 C31 111.41(16)
N1 C111 Li1 49.82(11)
C31 C111 Li1 77.43(13)
N1 C111 H11A 109.3
C31 C111 H11A 109.3
Li1 C111 H11A 157.9
N1 C111 H11B 109.3
C31 C111 H11B 109.3
Li1 C111 H11B 88.5
H11A C111 H11B 108.0
N1 C121 H12A 109.5
N1 C121 H12B 109.5
H12A C121 H12B 109.5
N1 C121 H12C 109.5
H12A C121 H12C 109.5
H12B C121 H12C 109.5
N1 C131 H13A 109.5
N1 C131 H13B 109.5
H13A C131 H13B 109.5
N1 C131 H13C 109.5
H13A C131 H13C 109.5
H13B C131 H13C 109.5
C122 N2 C132 109.25(16)
C122 N2 C112 110.42(15)
C132 N2 C112 110.50(16)
C122 N2 Li1 116.99(16)
C132 N2 Li1 110.97(15)
C112 N2 Li1 98.24(15)
C22 C12 C102 120.18(19)
C22 C12 H12 119.9
C102 C12 H12 119.9
C12 C22 C32 120.47(19)
C12 C22 H22 119.8
C32 C22 H22 119.8
C42 C32 C22 123.70(18)
C42 C32 C112 117.87(17)
C22 C32 C112 118.42(18)
C42 C32 Li1 53.89(12)
C22 C32 Li1 151.19(15)
C112 C32 Li1 71.48(13)
C32 C42 C92 114.47(17)
C32 C42 Li2 121.79(17)
C92 C42 Li2 118.63(16)
C32 C42 Li1 96.17(15)
C92 C42 Li1 131.20(16)
Li2 C42 Li1 65.28(14)
C62 C52 C92 122.5(2)
C62 C52 H52 118.8
C92 C52 H52 118.8
C52 C62 C72 120.4(2)
C52 C62 H62 119.8
C72 C62 H62 119.8
C82 C72 C62 120.0(2)
C82 C72 H72 120.0
C62 C72 H72 120.0
C72 C82 C102 121.0(2)
C72 C82 H82 119.5
C102 C82 H82 119.5
C52 C92 C102 116.08(18)
C52 C92 C42 121.23(18)
C102 C92 C42 122.65(18)
C12 C102 C82 121.57(19)
C12 C102 C92 118.36(18)
C82 C102 C92 120.06(19)
N2 C112 C32 110.99(15)
N2 C112 Li1 48.79(11)
C32 C112 Li1 76.39(13)
N2 C112 H11C 109.4
C32 C112 H11C 109.4
Li1 C112 H11C 156.2
N2 C112 H11D 109.4
C32 C112 H11D 109.4
Li1 C112 H11D 90.7
H11C C112 H11D 108.0
N2 C122 H12D 109.5
N2 C122 H12E 109.5
H12D C122 H12E 109.5
N2 C122 H12F 109.5
H12D C122 H12F 109.5
H12E C122 H12F 109.5
N2 C132 H13D 109.5
N2 C132 H13E 109.5
H13D C132 H13E 109.5
N2 C132 H13F 109.5
H13D C132 H13F 109.5
H13E C132 H13F 109.5
C123 N3 C133 109.3(2)
C123 N3 C113 110.18(19)
C133 N3 C113 108.02(19)
C123 N3 Li2 114.32(18)
C133 N3 Li2 97.18(17)
C113 N3 Li2 116.70(17)
C23 C13 C103 121.5(2)
C23 C13 H13 119.3
C103 C13 H13 119.3
C13 C23 C33 121.3(2)
C13 C23 H23 119.4
C33 C23 H23 119.4
C43 C33 C23 118.4(2)
C43 C33 C113 120.94(19)
C23 C33 C113 120.66(19)
C33 C43 C93 121.80(19)
C33 C43 H43 119.1
C93 C43 H43 119.1
C63 C53 C93 120.9(2)
C63 C53 H53 119.6
C93 C53 H53 119.6
C53 C63 C73 120.1(2)
C53 C63 H63 120.0
C73 C63 H63 120.0
C83 C73 C63 120.5(2)
C83 C73 H73 119.7
C63 C73 H73 119.7
C73 C83 C103 120.8(2)
C73 C83 H83 119.6
C103 C83 H83 119.6
C53 C93 C43 122.08(18)
C53 C93 C103 118.80(19)
C43 C93 C103 119.12(18)
C83 C103 C13 123.2(2)
C83 C103 C93 118.9(2)
C13 C103 C93 117.9(2)
N3 C113 C33 113.24(18)
N3 C113 H11E 108.9
C33 C113 H11E 108.9
N3 C113 H11F 108.9
C33 C113 H11F 108.9
H11E C113 H11F 107.7
N3 C123 H12G 109.5
N3 C123 H12H 109.5
H12G C123 H12H 109.5
N3 C123 H12I 109.5
H12G C123 H12I 109.5
H12H C123 H12I 109.5
N3 C133 H13G 109.5
N3 C133 H13H 109.5
H13G C133 H13H 109.5
N3 C133 H13I 109.5
H13G C133 H13I 109.5
H13H C133 H13I 109.5
N1 Li1 N2 127.32(18)
N1 Li1 C42 113.89(17)
N2 Li1 C42 89.37(14)
N1 Li1 C41 90.04(14)
N2 Li1 C41 124.70(17)
C42 Li1 C41 113.09(16)
N1 Li1 Li2 119.39(18)
N2 Li1 Li2 112.93(17)
C42 Li1 Li2 56.55(12)
C41 Li1 Li2 57.28(12)
N1 Li1 C111 33.47(8)
N2 Li1 C111 157.85(17)
C42 Li1 C111 108.52(14)
C41 Li1 C111 60.82(10)
Li2 Li1 C111 88.29(14)
N1 Li1 C112 149.11(17)
N2 Li1 C112 32.97(8)
C42 Li1 C112 59.53(10)
C41 Li1 C112 120.69(15)
Li2 Li1 C112 83.62(14)
C111 Li1 C112 167.97(16)
N1 Li1 C31 59.77(10)
N2 Li1 C31 143.34(17)
C42 Li1 C31 122.41(15)
C41 Li1 C31 30.28(7)
Li2 Li1 C31 76.97(13)
C111 Li1 C31 32.44(7)
C112 Li1 C31 150.92(15)
N1 Li1 C32 128.83(16)
N2 Li1 C32 59.51(10)
C42 Li1 C32 29.94(8)
C41 Li1 C32 130.25(15)
Li2 Li1 C32 75.20(13)
C111 Li1 C32 136.65(15)
C112 Li1 C32 32.12(7)
C31 Li1 C32 150.53(15)
N3 Li2 C42 124.16(18)
N3 Li2 C41 119.47(17)
C42 Li2 C41 115.33(17)
N3 Li2 Li1 177.2(2)
C42 Li2 Li1 58.17(13)
C41 Li2 Li1 57.93(13)

loop_
_geom_bond_atom_site_label_1
_geom_bond_atom_site_label_2
_geom_bond_distance
N1 C121 1.461(3)
N1 C131 1.467(3)
N1 C111 1.477(2)
N1 Li1 2.046(4)
C11 C21 1.356(3)
C11 C101 1.410(3)
C11 H11 0.9500
C21 C31 1.415(3)
C21 H21 0.9500
C31 C41 1.398(3)
C31 C111 1.517(3)
C31 Li1 2.760(4)
C41 C91 1.445(3)
C41 Li2 2.234(4)
C41 Li1 2.250(4)
C51 C61 1.366(3)
C51 C91 1.422(3)
C51 H51 0.9500
C61 C71 1.406(3)
C61 H61 0.9500
C71 C81 1.359(3)
C71 H71 0.9500
C81 C101 1.413(3)
C81 H81 0.9500
C91 C101 1.431(3)
C111 Li1 2.659(4)
C111 H11A 0.9900
C111 H11B 0.9900
C121 H12A 0.9800
C121 H12B 0.9800
C121 H12C 0.9800
C131 H13A 0.9800
C131 H13B 0.9800
C131 H13C 0.9800
N2 C122 1.466(2)
N2 C132 1.467(2)
N2 C112 1.483(2)
N2 Li1 2.051(4)
C12 C22 1.368(3)
C12 C102 1.407(3)
C12 H12 0.9500
C22 C32 1.416(3)
C22 H22 0.9500
C32 C42 1.388(3)
C32 C112 1.513(3)
C32 Li1 2.765(4)
C42 C92 1.445(3)
C42 Li2 2.207(4)
C42 Li1 2.247(4)
C52 C62 1.365(3)
C52 C92 1.420(3)
C52 H52 0.9500
C62 C72 1.398(3)
C62 H62 0.9500
C72 C82 1.359(3)
C72 H72 0.9500
C82 C102 1.418(3)
C82 H82 0.9500
C92 C102 1.432(3)
C112 Li1 2.698(4)
C112 H11C 0.9900
C112 H11D 0.9900
C122 H12D 0.9800
C122 H12E 0.9800
C122 H12F 0.9800
C132 H13D 0.9800
C132 H13E 0.9800
C132 H13F 0.9800
N3 C123 1.470(3)
N3 C133 1.471(3)
N3 C113 1.485(3)
N3 Li2 2.076(4)
C13 C23 1.355(3)
C13 C103 1.419(3)
C13 H13 0.9500
C23 C33 1.420(3)
C23 H23 0.9500
C33 C43 1.370(3)
C33 C113 1.512(3)
C43 C93 1.419(3)
C43 H43 0.9500
C53 C63 1.366(3)
C53 C93 1.414(3)
C53 H53 0.9500
C63 C73 1.405(3)
C63 H63 0.9500
C73 C83 1.366(3)
C73 H73 0.9500
C83 C103 1.408(3)
C83 H83 0.9500
C93 C103 1.421(3)
C113 H11E 0.9900
C113 H11F 0.9900
C123 H12G 0.9800
C123 H12H 0.9800
C123 H12I 0.9800
C133 H13G 0.9800
C133 H13H 0.9800
C133 H13I 0.9800
Li1 Li2 2.402(5)

loop_
_geom_torsion_atom_site_label_1
_geom_torsion_atom_site_label_2
_geom_torsion_atom_site_label_3
_geom_torsion_atom_site_label_4
_geom_torsion
C101 C11 C21 C31 -1.1(3)
C11 C21 C31 C41 -1.2(3)
C11 C21 C31 C111 176.03(18)
C11 C21 C31 Li1 75.0(4)
C21 C31 C41 C91 2.5(3)
C111 C31 C41 C91 -174.66(16)
Li1 C31 C41 C91 -145.6(2)
C21 C31 C41 Li2 -148.56(19)
C111 C31 C41 Li2 34.2(3)
Li1 C31 C41 Li2 63.27(17)
C21 C31 C41 Li1 148.17(19)
C111 C31 C41 Li1 -29.0(2)
C91 C51 C61 C71 0.7(3)
C51 C61 C71 C81 -0.7(3)
C61 C71 C81 C101 0.0(3)
C61 C51 C91 C101 -0.2(3)
C61 C51 C91 C41 -178.89(19)
C31 C41 C91 C51 176.80(18)
Li2 C41 C91 C51 -29.9(2)
Li1 C41 C91 C51 50.0(3)
C31 C41 C91 C101 -1.8(3)
Li2 C41 C91 C101 151.48(18)
Li1 C41 C91 C101 -128.6(2)
C21 C11 C101 C81 -176.71(19)
C21 C11 C101 C91 1.7(3)
C71 C81 C101 C11 178.9(2)
C71 C81 C101 C91 0.5(3)
C51 C91 C101 C11 -178.89(18)
C41 C91 C101 C11 -0.2(3)
C51 C91 C101 C81 -0.4(3)
C41 C91 C101 C81 178.24(18)
C121 N1 C111 C31 66.1(2)
C131 N1 C111 C31 -172.48(17)
Li1 N1 C111 C31 -50.42(19)
C121 N1 C111 Li1 116.53(19)
C131 N1 C111 Li1 -122.1(2)
C41 C31 C111 N1 61.9(2)
C21 C31 C111 N1 -115.51(19)
Li1 C31 C111 N1 37.11(15)
C41 C31 C111 Li1 24.74(17)
C21 C31 C111 Li1 -152.62(18)
C102 C12 C22 C32 -0.9(3)
C12 C22 C32 C42 -3.1(3)
C12 C22 C32 C112 175.61(18)
C12 C22 C32 Li1 72.0(4)
C22 C32 C42 C92 3.8(3)
C112 C32 C42 C92 -174.86(16)
Li1 C32 C42 C92 -141.0(2)
C22 C32 C42 Li2 -150.53(19)
C112 C32 C42 Li2 30.8(3)
Li1 C32 C42 Li2 64.67(17)
C22 C32 C42 Li1 144.80(19)
C112 C32 C42 Li1 -33.9(2)
C92 C52 C62 C72 -1.6(3)
C52 C62 C72 C82 0.2(4)
C62 C72 C82 C102 0.4(3)
C62 C52 C92 C102 2.2(3)
C62 C52 C92 C42 -176.0(2)
C32 C42 C92 C52 177.02(18)
Li2 C42 C92 C52 -27.8(3)
Li1 C42 C92 C52 53.3(3)
C32 C42 C92 C102 -1.0(3)
Li2 C42 C92 C102 154.22(18)
Li1 C42 C92 C102 -124.7(2)
C22 C12 C102 C82 -175.63(19)
C22 C12 C102 C92 3.5(3)
C72 C82 C102 C12 179.4(2)
C72 C82 C102 C92 0.4(3)
C52 C92 C102 C12 179.34(18)
C42 C92 C102 C12 -2.5(3)
C52 C92 C102 C82 -1.6(3)
C42 C92 C102 C82 176.56(18)
C122 N2 C112 C32 -170.77(16)
C132 N2 C112 C32 68.3(2)
Li1 N2 C112 C32 -47.87(19)
C122 N2 C112 Li1 -122.90(19)
C132 N2 C112 Li1 116.12(18)
C42 C32 C112 N2 63.4(2)
C22 C32 C112 N2 -115.36(19)
Li1 C32 C112 N2 35.03(14)
C42 C32 C112 Li1 28.35(17)
C22 C32 C112 Li1 -150.39(18)
C103 C13 C23 C33 -0.7(3)
C13 C23 C33 C43 -1.2(3)
C13 C23 C33 C113 -180.0(2)
C23 C33 C43 C93 1.6(3)
C113 C33 C43 C93 -179.57(18)
C93 C53 C63 C73 -0.9(3)
C53 C63 C73 C83 -0.2(3)
C63 C73 C83 C103 1.0(3)
C63 C53 C93 C43 -178.60(19)
C63 C53 C93 C103 1.3(3)
C33 C43 C93 C53 179.73(19)
C33 C43 C93 C103 -0.2(3)
C73 C83 C103 C13 -179.5(2)
C73 C83 C103 C93 -0.5(3)
C23 C13 C103 C83 -178.9(2)
C23 C13 C103 C93 2.1(3)
C53 C93 C103 C83 -0.6(3)
C43 C93 C103 C83 179.32(18)
C53 C93 C103 C13 178.45(18)
C43 C93 C103 C13 -1.6(3)
C123 N3 C113 C33 56.5(2)
C133 N3 C113 C33 175.87(19)
Li2 N3 C113 C33 -76.0(2)
C43 C33 C113 N3 79.9(2)
C23 C33 C113 N3 -101.3(2)
C121 N1 Li1 N2 48.3(3)
C131 N1 Li1 N2 -79.6(3)
C111 N1 Li1 N2 163.5(2)
C121 N1 Li1 C42 157.10(17)
C131 N1 Li1 C42 29.2(2)
C111 N1 Li1 C42 -87.70(18)
C121 N1 Li1 C41 -87.48(17)
C131 N1 Li1 C41 144.67(16)
C111 N1 Li1 C41 27.72(15)
C121 N1 Li1 Li2 -139.2(2)
C131 N1 Li1 Li2 93.0(2)
C111 N1 Li1 Li2 -24.0(2)
C121 N1 Li1 C111 -115.20(19)
C131 N1 Li1 C111 116.9(2)
C121 N1 Li1 C112 87.0(4)
C131 N1 Li1 C112 -40.9(4)
C111 N1 Li1 C112 -157.8(3)
C121 N1 Li1 C31 -88.04(15)
C131 N1 Li1 C31 144.10(17)
C111 N1 Li1 C31 27.16(11)
C121 N1 Li1 C32 126.4(2)
C131 N1 Li1 C32 -1.4(3)
C111 N1 Li1 C32 -118.37(19)
C122 N2 Li1 N1 -98.1(2)
C132 N2 Li1 N1 28.1(3)
C112 N2 Li1 N1 143.9(2)
C122 N2 Li1 C42 141.80(15)
C132 N2 Li1 C42 -91.95(16)
C112 N2 Li1 C42 23.80(15)
C122 N2 Li1 C41 23.8(3)
C132 N2 Li1 C41 150.05(19)
C112 N2 Li1 C41 -94.2(2)
C122 N2 Li1 Li2 88.9(2)
C132 N2 Li1 Li2 -144.84(18)
C112 N2 Li1 Li2 -29.1(2)
C122 N2 Li1 C111 -73.6(5)
C132 N2 Li1 C111 52.7(5)
C112 N2 Li1 C111 168.4(4)
C122 N2 Li1 C112 118.00(19)
C132 N2 Li1 C112 -115.75(18)
C122 N2 Li1 C31 -10.2(3)
C132 N2 Li1 C31 116.1(3)
C112 N2 Li1 C31 -128.2(3)
C122 N2 Li1 C32 144.07(16)
C132 N2 Li1 C32 -89.67(14)
C112 N2 Li1 C32 26.08(11)
C32 C42 Li1 N1 -127.23(18)
C92 C42 Li1 N1 3.2(3)
Li2 C42 Li1 N1 110.5(2)
C32 C42 Li1 N2 3.94(16)
C92 C42 Li1 N2 134.35(19)
Li2 C42 Li1 N2 -118.31(17)
C32 C42 Li1 C41 131.83(17)
C92 C42 Li1 C41 -97.8(2)
Li2 C42 Li1 C41 9.59(16)
C32 C42 Li1 Li2 122.25(17)
C92 C42 Li1 Li2 -107.3(2)
C32 C42 Li1 C111 -162.76(15)
C92 C42 Li1 C111 -32.3(3)
Li2 C42 Li1 C111 74.99(16)
C32 C42 Li1 C112 18.70(12)
C92 C42 Li1 C112 149.1(2)
Li2 C42 Li1 C112 -103.55(14)
C32 C42 Li1 C31 164.55(17)
C92 C42 Li1 C31 -65.0(3)
Li2 C42 Li1 C31 42.30(17)
C92 C42 Li1 C32 130.4(3)
Li2 C42 Li1 C32 -122.25(17)
C31 C41 Li1 N1 -0.97(16)
C91 C41 Li1 N1 131.6(2)
Li2 C41 Li1 N1 -125.64(17)
C31 C41 Li1 N2 -138.5(2)
C91 C41 Li1 N2 -5.9(3)
Li2 C41 Li1 N2 96.8(2)
C31 C41 Li1 C42 115.17(17)
C91 C41 Li1 C42 -112.2(2)
Li2 C41 Li1 C42 -9.51(16)
C31 C41 Li1 Li2 124.68(17)
C91 C41 Li1 Li2 -102.7(2)
C31 C41 Li1 C111 16.12(12)
C91 C41 Li1 C111 148.7(2)
Li2 C41 Li1 C111 -108.56(14)
C31 C41 Li1 C112 -177.66(17)
C91 C41 Li1 C112 -45.1(3)
Li2 C41 Li1 C112 57.66(17)
C91 C41 Li1 C31 132.6(3)
Li2 C41 Li1 C31 -124.68(17)
C31 C41 Li1 C32 144.33(19)
C91 C41 Li1 C32 -83.1(3)
Li2 C41 Li1 C32 19.65(19)
C31 C111 Li1 N1 132.68(19)
N1 C111 Li1 N2 -36.9(4)
C31 C111 Li1 N2 95.8(5)
N1 C111 Li1 C42 105.53(19)
C31 C111 Li1 C42 -121.79(16)
N1 C111 Li1 C41 -147.80(18)
C31 C111 Li1 C41 -15.12(11)
N1 C111 Li1 Li2 159.3(2)
C31 C111 Li1 Li2 -68.06(15)
N1 C111 Li1 C112 111.6(8)
C31 C111 Li1 C112 -115.7(7)
N1 C111 Li1 C31 -132.68(19)
N1 C111 Li1 C32 93.1(2)
C31 C111 Li1 C32 -134.2(2)
N2 C112 Li1 N1 -66.0(3)
C32 C112 Li1 N1 68.6(3)
C32 C112 Li1 N2 134.57(18)
N2 C112 Li1 C42 -152.09(18)
C32 C112 Li1 C42 -17.51(11)
N2 C112 Li1 C41 107.5(2)
C32 C112 Li1 C41 -117.88(19)
N2 C112 Li1 Li2 153.21(19)
C32 C112 Li1 Li2 -72.22(15)
N2 C112 Li1 C111 -158.7(8)
C32 C112 Li1 C111 -24.2(7)
N2 C112 Li1 C31 105.1(3)
C32 C112 Li1 C31 -120.3(3)
N2 C112 Li1 C32 -134.57(18)
C41 C31 Li1 N1 178.88(19)
C21 C31 Li1 N1 84.2(4)
C111 C31 Li1 N1 -27.98(12)
C41 C31 Li1 N2 65.8(3)
C21 C31 Li1 N2 -28.9(5)
C111 C31 Li1 N2 -141.1(3)
C41 C31 Li1 C42 -80.4(2)
C21 C31 Li1 C42 -175.1(3)
C111 C31 Li1 C42 72.69(19)
C21 C31 Li1 C41 -94.6(4)
C111 C31 Li1 C41 153.14(19)
C41 C31 Li1 Li2 -45.25(15)
C21 C31 Li1 Li2 -139.9(4)
C111 C31 Li1 Li2 107.89(16)
C41 C31 Li1 C111 -153.14(19)
C21 C31 Li1 C111 112.2(4)
C41 C31 Li1 C112 4.1(3)
C21 C31 Li1 C112 -90.5(5)
C111 C31 Li1 C112 157.3(3)
C41 C31 Li1 C32 -64.8(3)
C21 C31 Li1 C32 -159.4(3)
C111 C31 Li1 C32 88.4(3)
C42 C32 Li1 N1 69.2(2)
C22 C32 Li1 N1 -26.5(4)
C112 C32 Li1 N1 -142.2(2)
C42 C32 Li1 N2 -175.43(18)
C22 C32 Li1 N2 88.9(3)
C112 C32 Li1 N2 -26.74(11)
C22 C32 Li1 C42 -95.7(3)
C112 C32 Li1 C42 148.69(19)
C42 C32 Li1 C41 -63.9(2)
C22 C32 Li1 C41 -159.6(3)
C112 C32 Li1 C41 84.8(2)
C42 C32 Li1 Li2 -46.88(15)
C22 C32 Li1 Li2 -142.6(3)
C112 C32 Li1 Li2 101.81(15)
C42 C32 Li1 C111 24.2(2)
C22 C32 Li1 C111 -71.5(4)
C112 C32 Li1 C111 172.9(2)
C42 C32 Li1 C112 -148.69(19)
C22 C32 Li1 C112 115.6(4)
C42 C32 Li1 C31 -27.2(3)
C22 C32 Li1 C31 -122.9(4)
C112 C32 Li1 C31 121.5(3)
C123 N3 Li2 C42 -144.6(2)
C133 N3 Li2 C42 100.3(2)
C113 N3 Li2 C42 -14.0(3)
C123 N3 Li2 C41 47.5(3)
C133 N3 Li2 C41 -67.5(2)
C113 N3 Li2 C41 178.14(18)
C32 C42 Li2 N3 100.3(2)
C92 C42 Li2 N3 -53.0(3)
Li1 C42 Li2 N3 -178.1(3)
C32 C42 Li2 C41 -91.4(2)
C92 C42 Li2 C41 115.3(2)
Li1 C42 Li2 C41 -9.83(16)
C32 C42 Li2 Li1 -81.59(19)
C92 C42 Li2 Li1 125.08(19)
C31 C41 Li2 N3 99.4(2)
C91 C41 Li2 N3 -51.0(3)
Li1 C41 Li2 N3 178.7(2)
C31 C41 Li2 C42 -69.4(2)
C91 C41 Li2 C42 140.12(18)
Li1 C41 Li2 C42 9.86(16)
C31 C41 Li2 Li1 -79.3(2)
C91 C41 Li2 Li1 130.27(18)
N1 Li1 Li2 C42 -100.7(2)
N2 Li1 Li2 C42 72.92(17)
C41 Li1 Li2 C42 -169.51(17)
C111 Li1 Li2 C42 -113.61(14)
C112 Li1 Li2 C42 57.47(11)
C31 Li1 Li2 C42 -144.32(14)
C32 Li1 Li2 C42 25.89(8)
N1 Li1 Li2 C41 68.85(19)
N2 Li1 Li2 C41 -117.57(19)
C42 Li1 Li2 C41 169.51(17)
C111 Li1 Li2 C41 55.90(11)
C112 Li1 Li2 C41 -133.02(14)
C31 Li1 Li2 C41 25.19(8)
C32 Li1 Li2 C41 -164.60(15)
